data_7201204
loop_
_publ_author_name
'Dean, Pamela M.'
'Golding, Jacob J.'
'Pringle, Jennifer M.'
'Forsyth, Maria'
'Skelton, Brian W.'
'White, Allan H.'
'MacFarlane, Douglas R.'

_publ_section_title
;
 The effect of alkyl chain length in a series of novel
 N-alkyl-3-benzylimidazolium iodide salts
;
_journal_issue 11
_journal_name_full CrystEngComm
_journal_page_first 2456
_journal_paper_doi 10.1039/b906142h
_journal_volume 11
_journal_year 2009
_chemical_formula_moiety 'C16 H23 N2, I'
_chemical_formula_sum 'C16 H23 I N2'
_chemical_formula_weight 370.26
_chemical_name_systematic
;
?
;
_space_group_IT_number 61
_symmetry_cell_setting orthorhombic
_symmetry_space_group_name_Hall '-P 2ac 2ab'
_symmetry_space_group_name_H-M 'P b c a'
_atom_sites_solution_hydrogens geom
_atom_sites_solution_primary direct
_atom_sites_solution_secondary difmap
_audit_creation_date 2009-02-11T18:50:08-00:00
_audit_creation_method 'WinGX routine CIF_UPDATE'
_cell_angle_alpha 90
_cell_angle_beta 90
_cell_angle_gamma 90
_cell_formula_units_Z 16
_cell_length_a 20.7565(3)
_cell_length_b 14.0490(2)
_cell_length_c 23.2945(4)
_cell_measurement_reflns_used 30690
_cell_measurement_temperature 100(2)
_cell_measurement_theta_max 34.4721
_cell_measurement_theta_min 2.5833
_cell_volume 6792.86(18)
_computing_cell_refinement
;
CrysAlis RED, Oxford Diffraction Ltd.,
Version 1.171.32.29 (release 10-06-2008 CrysAlis171 .NET)
(compiled Jun 10 2008,16:49:55)
;
_computing_data_collection
;
CrysAlis CCD, Oxford Diffraction Ltd.,
Version 1.171.32.29 (release 10-06-2008 CrysAlis171 .NET)
(compiled Jun 10 2008,16:49:55)
;
_computing_data_reduction
;
CrysAlis RED, Oxford Diffraction Ltd.,
Version 1.171.32.29 (release 10-06-2008 CrysAlis171 .NET)
(compiled Jun 10 2008,16:49:55)
;
_computing_molecular_graphics OrtepII
_computing_publication_material WinGX
_computing_structure_refinement 'SHELXL-97 (Sheldrick, 1997)'
_diffrn_ambient_temperature 100(2)
_diffrn_detector_area_resol_mean 16.0009
_diffrn_measured_fraction_theta_full 0.993
_diffrn_measured_fraction_theta_max 0.959
_diffrn_measurement_device_type
;
Oxford Diffraction Xcalibur diffractometer
;
_diffrn_measurement_method '\w scans'
_diffrn_orient_matrix_UB_11 0.0111948857
_diffrn_orient_matrix_UB_12 0.0028378196
_diffrn_orient_matrix_UB_13 -0.0296122652
_diffrn_orient_matrix_UB_21 0.0002430399
_diffrn_orient_matrix_UB_22 -0.0340595187
_diffrn_orient_matrix_UB_23 -0.0025790843
_diffrn_orient_matrix_UB_31 -0.0492644206
_diffrn_orient_matrix_UB_32 0.0004518824
_diffrn_orient_matrix_UB_33 -0.0067449301
_diffrn_radiation_monochromator graphite
_diffrn_radiation_type MoK\a
_diffrn_radiation_wavelength 0.71073
_diffrn_reflns_av_R_equivalents 0.0396
_diffrn_reflns_av_unetI/netI 0.0395
_diffrn_reflns_limit_h_max 32
_diffrn_reflns_limit_h_min -32
_diffrn_reflns_limit_k_max 22
_diffrn_reflns_limit_k_min -22
_diffrn_reflns_limit_l_max 34
_diffrn_reflns_limit_l_min -36
_diffrn_reflns_number 101051
_diffrn_reflns_theta_full 33.75
_diffrn_reflns_theta_max 34.56
_diffrn_reflns_theta_min 2.59
_exptl_absorpt_coefficient_mu 1.877
_exptl_absorpt_correction_T_max 0.735
_exptl_absorpt_correction_T_min 0.541
_exptl_absorpt_correction_type analytical
_exptl_absorpt_process_details
;
CrysAlis RED, Oxford Diffraction Ltd.,
Version 1.171.32.29 (release 10-06-2008 CrysAlis171 .NET)
(compiled Jun 10 2008,16:49:55)
Analytical numeric absorption correction using a multifaceted crystal
model based on expressions derived by R.C. Clark & J.S.
(Clark, R. C. & Reid, J. S. (1995). Acta Cryst. A51, 887-897)
;
_exptl_crystal_density_diffrn 1.448
_exptl_crystal_density_method 'not measured'
_exptl_crystal_F_000 2976
_exptl_crystal_size_max 0.35
_exptl_crystal_size_mid 0.31
_exptl_crystal_size_min 0.23
_refine_diff_density_max 3.21
_refine_diff_density_min -1.1
_refine_diff_density_rms 0.14
_refine_ls_extinction_method none
_refine_ls_goodness_of_fit_ref 1.047
_refine_ls_hydrogen_treatment constr
_refine_ls_matrix_type full
_refine_ls_number_parameters 346
_refine_ls_number_reflns 13863
_refine_ls_number_restraints 8
_refine_ls_restrained_S_all 1.048
_refine_ls_R_factor_all 0.1011
_refine_ls_R_factor_gt 0.0572
_refine_ls_shift/su_max 0.005
_refine_ls_shift/su_mean 0
_refine_ls_structure_factor_coef Fsqd
_refine_ls_weighting_details 'calc w=1/[\s^2^(Fo^2^)+(0.0681P)^2^+10.9425P] where P=(Fo^2^+2Fc^2^)/3'
_refine_ls_weighting_scheme calc
_refine_ls_wR_factor_gt 0.1349
_refine_ls_wR_factor_ref 0.1501
_reflns_number_gt 8921
_reflns_number_total 13863
_reflns_threshold_expression I>2sigma(I)
_cod_data_source_file b906142h.txt
_cod_data_source_block jak131
_cod_original_sg_symbol_Hall -p_2ac_2ab
_cod_database_code 7201204

loop_
_symmetry_equiv_pos_as_xyz
'x, y, z'
'-x+1/2, -y, z+1/2'
'-x, y+1/2, -z+1/2'
'x+1/2, -y+1/2, -z'
'-x, -y, -z'
'x-1/2, y, -z-1/2'
'x, -y-1/2, z-1/2'
'-x-1/2, y-1/2, z'

loop_
_atom_site_label
_atom_site_type_symbol
_atom_site_fract_x
_atom_site_fract_y
_atom_site_fract_z
_atom_site_U_iso_or_equiv
_atom_site_adp_type
_atom_site_occupancy
_atom_site_symmetry_multiplicity
_atom_site_calc_flag
_atom_site_refinement_flags
_atom_site_disorder_assembly
_atom_site_disorder_group
I1 I 0.280303(11) 0.718105(15) 0.011446(10) 0.02647(6) Uani 1 1 d . . .
I2 I 0.985058(14) 0.283960(19) 0.272303(12) 0.03958(8) Uani 1 1 d . . .
N11 N 0.11370(17) 0.5682(2) 0.12466(14) 0.0341(7) Uani 1 1 d . . .
C11 C 0.11868(17) 0.6581(2) 0.09305(15) 0.0254(6) Uani 1 1 d . . .
H11A H 0.1626 0.6651 0.0771 0.03 Uiso 1 1 calc R . .
H11B H 0.1106 0.7122 0.1193 0.03 Uiso 1 1 calc R . .
C111 C 0.07008(18) 0.6590(2) 0.04517(15) 0.0280(7) Uani 1 1 d . . .
C112 C 0.0844(2) 0.6188(4) -0.00755(18) 0.0510(12) Uani 1 1 d . . .
H112 H 0.1258 0.5922 -0.0141 0.061 Uiso 1 1 calc R . .
C113 C 0.0383(3) 0.6172(5) -0.0512(2) 0.0673(17) Uani 1 1 d . . .
H113 H 0.0482 0.5897 -0.0874 0.081 Uiso 1 1 calc R . .
C114 C -0.0217(3) 0.6558(4) -0.0413(2) 0.0640(17) Uani 1 1 d . . .
H114 H -0.0534 0.6545 -0.0707 0.077 Uiso 1 1 calc R . .
C115 C -0.0362(3) 0.6959(4) 0.0103(3) 0.0629(15) Uani 1 1 d . . .
H115 H -0.0777 0.7226 0.0164 0.076 Uiso 1 1 calc R . .
C116 C 0.0096(2) 0.6981(3) 0.0545(2) 0.0421(10) Uani 1 1 d . . .
H116 H -0.0007 0.7261 0.0905 0.05 Uiso 1 1 calc R . .
C12 C 0.1478(2) 0.4902(3) 0.11851(18) 0.0383(9) Uani 1 1 d . . .
C121 C 0.2038(3) 0.4780(5) 0.0803(3) 0.090(3) Uani 1 1 d . . .
H12A H 0.1891 0.457 0.0424 0.135 Uiso 1 1 calc R . .
H12B H 0.2329 0.4301 0.0965 0.135 Uiso 1 1 calc R . .
H12C H 0.2267 0.5387 0.0766 0.135 Uiso 1 1 calc R . .
N13 N 0.12691(19) 0.4233(2) 0.15362(14) 0.0380(8) Uani 1 1 d . . .
C131 C 0.1479(2) 0.3258(3) 0.16232(18) 0.0378(9) Uani 1 1 d . . .
H13A H 0.1622 0.2988 0.1252 0.045 Uiso 1 1 calc R . .
H13B H 0.1111 0.2873 0.1762 0.045 Uiso 1 1 calc R . .
C132 C 0.2014(3) 0.3193(4) 0.2044(3) 0.0701(18) Uani 1 1 d . . .
H13C H 0.187 0.3413 0.2426 0.084 Uiso 1 1 calc R . .
H13D H 0.2382 0.3592 0.1919 0.084 Uiso 1 1 calc R . .
C133 C 0.2219(3) 0.2107(3) 0.2069(3) 0.0563(13) Uani 1 1 d . . .
H13E H 0.1852 0.173 0.2217 0.068 Uiso 1 1 calc R . .
H13F H 0.2311 0.1884 0.1674 0.068 Uiso 1 1 calc R . .
C134 C 0.2763(3) 0.1927(4) 0.2416(4) 0.0722(19) Uani 1 1 d . . .
H13G H 0.27 0.2233 0.2795 0.087 Uiso 1 1 calc R . .
H13H H 0.3147 0.222 0.2236 0.087 Uiso 1 1 calc R . .
C135 C 0.2889(3) 0.0869(3) 0.2505(2) 0.0554(13) Uani 1 1 d . . .
H13I H 0.2499 0.0565 0.2656 0.083 Uiso 1 1 calc R . .
H13J H 0.3243 0.0786 0.2778 0.083 Uiso 1 1 calc R . .
H13K H 0.3004 0.0577 0.2137 0.083 Uiso 1 1 calc R . .
C14 C 0.0726(3) 0.4611(4) 0.1830(2) 0.0519(12) Uani 1 1 d . . .
H14 H 0.0467 0.4287 0.2103 0.062 Uiso 1 1 calc R . .
C15 C 0.0650(2) 0.5479(4) 0.1655(2) 0.0590(15) Uani 1 1 d . . .
H15 H 0.0324 0.5906 0.178 0.071 Uiso 1 1 calc R . .
N21 N 0.32836(16) 0.4305(2) 0.90637(15) 0.0342(7) Uani 1 1 d . . .
C21 C 0.26827(17) 0.4676(3) 0.93310(16) 0.0299(7) Uani 1 1 d . . .
H21A H 0.2772 0.5303 0.9508 0.036 Uiso 1 1 calc R . .
H21B H 0.2543 0.4236 0.9639 0.036 Uiso 1 1 calc R . .
C211 C 0.21415(18) 0.4783(3) 0.88942(17) 0.0308(7) Uani 1 1 d . . .
C212 C 0.2033(2) 0.5643(3) 0.8623(2) 0.0408(10) Uani 1 1 d . . .
H212 H 0.2294 0.6178 0.8714 0.049 Uiso 1 1 calc R . .
C213 C 0.1548(2) 0.5731(3) 0.8218(2) 0.0465(11) Uani 1 1 d . . .
H213 H 0.1481 0.6324 0.8031 0.056 Uiso 1 1 calc R . .
C214 C 0.1160(2) 0.4961(4) 0.8086(2) 0.0466(11) Uani 1 1 d . . .
H214 H 0.0831 0.5019 0.7805 0.056 Uiso 1 1 calc R . .
C215 C 0.1256(2) 0.4104(4) 0.8366(2) 0.0488(11) Uani 1 1 d . . .
H215 H 0.0988 0.3574 0.8281 0.059 Uiso 1 1 calc R . .
C216 C 0.1742(2) 0.4014(3) 0.87712(19) 0.0385(9) Uani 1 1 d . . .
H216 H 0.1802 0.3425 0.8965 0.046 Uiso 1 1 calc R . .
C22 C 0.37660(19) 0.4807(3) 0.88446(17) 0.0334(8) Uani 1 1 d . . .
C221 C 0.3810(3) 0.5859(3) 0.8840(2) 0.0537(13) Uani 1 1 d . . .
H22A H 0.3484 0.6118 0.8578 0.08 Uiso 1 1 calc R . .
H22B H 0.424 0.6051 0.8709 0.08 Uiso 1 1 calc R . .
H22C H 0.3735 0.6104 0.9228 0.08 Uiso 1 1 calc R . .
N23 N 0.41980(16) 0.4204(2) 0.86221(16) 0.0384(8) Uani 1 1 d . . .
C231 C 0.4813(2) 0.4408(3) 0.8335(2) 0.0437(11) Uani 1 1 d . . .
H23A H 0.487 0.5106 0.83 0.052 Uiso 1 1 calc R . .
H23B H 0.4808 0.4134 0.7943 0.052 Uiso 1 1 calc R . .
C232 C 0.5370(3) 0.3989(4) 0.8674(4) 0.084(2) Uani 1 1 d D B .
H23C H 0.5274 0.331 0.8746 0.101 Uiso 1 1 calc R . .
H23D H 0.576 0.4014 0.8429 0.101 Uiso 1 1 calc R . .
C233 C 0.5520(4) 0.4411(5) 0.9196(4) 0.100(3) Uani 1 1 d D . .
H23E H 0.578 0.3976 0.9437 0.12 Uiso 0.5 1 calc PR A 1
H23F H 0.5123 0.4582 0.9408 0.12 Uiso 0.5 1 calc PR A 1
H23L H 0.5907 0.4058 0.9323 0.12 Uiso 0.5 1 d PR A 2
H23M H 0.5169 0.4194 0.9453 0.12 Uiso 0.5 1 d PR A 2
C234 C 0.5924(5) 0.5346(7) 0.9033(4) 0.048(2) Uiso 0.5 1 d PD B 1
H23G H 0.6301 0.5182 0.8793 0.058 Uiso 0.5 1 calc PR B 1
H23H H 0.5652 0.5809 0.8823 0.058 Uiso 0.5 1 calc PR B 1
C235 C 0.6137(5) 0.5749(7) 0.9607(5) 0.051(2) Uiso 0.5 1 d PD B 1
H23I H 0.5757 0.588 0.9844 0.077 Uiso 0.5 1 calc PR B 1
H23J H 0.6376 0.6342 0.9544 0.077 Uiso 0.5 1 calc PR B 1
H23K H 0.6414 0.5288 0.9802 0.077 Uiso 0.5 1 calc PR B 1
C236 C 0.5644(10) 0.5427(14) 0.9399(10) 0.136(7) Uiso 0.5 1 d PD B 2
H23N H 0.5348 0.5867 0.9197 0.163 Uiso 0.5 1 calc PR B 2
H23O H 0.5556 0.5473 0.9815 0.163 Uiso 0.5 1 calc PR B 2
C237 C 0.6304(6) 0.5702(9) 0.9287(6) 0.063(3) Uiso 0.5 1 d PD B 2
H23P H 0.6593 0.5345 0.9541 0.094 Uiso 0.5 1 calc PR B 2
H23Q H 0.6355 0.6385 0.9358 0.094 Uiso 0.5 1 calc PR B 2
H23R H 0.6412 0.5561 0.8886 0.094 Uiso 0.5 1 calc PR B 2
C24 C 0.3979(2) 0.3274(3) 0.8721(2) 0.0500(12) Uani 1 1 d . . .
H24 H 0.4193 0.2704 0.8614 0.06 Uiso 1 1 calc R . .
C25 C 0.3421(2) 0.3334(3) 0.8990(2) 0.0444(11) Uani 1 1 d . . .
H25 H 0.3161 0.2816 0.9111 0.053 Uiso 1 1 calc R . .

loop_
_atom_site_aniso_label
_atom_site_aniso_U_11
_atom_site_aniso_U_22
_atom_site_aniso_U_33
_atom_site_aniso_U_23
_atom_site_aniso_U_13
_atom_site_aniso_U_12
I1 0.02505(10) 0.02312(10) 0.03123(11) -0.00430(8) 0.00267(8) -0.00346(8)
I2 0.04197(15) 0.03730(14) 0.03948(14) 0.00470(11) -0.00563(11) -0.00448(11)
N11 0.0408(18) 0.0279(15) 0.0337(16) 0.0029(12) -0.0048(14) -0.0018(13)
C11 0.0254(15) 0.0216(14) 0.0291(16) 0.0023(12) 0.0021(13) -0.0015(12)
C111 0.0298(17) 0.0263(16) 0.0280(16) 0.0050(13) -0.0018(13) -0.0087(14)
C112 0.039(2) 0.085(4) 0.0286(19) -0.007(2) 0.0026(18) -0.011(2)
C113 0.067(4) 0.106(5) 0.029(2) -0.006(3) -0.005(2) -0.026(3)
C114 0.066(4) 0.069(3) 0.057(3) 0.016(3) -0.034(3) -0.028(3)
C115 0.051(3) 0.062(3) 0.076(4) -0.002(3) -0.030(3) 0.012(3)
C116 0.038(2) 0.042(2) 0.047(2) -0.0024(18) -0.0074(19) 0.0118(17)
C12 0.043(2) 0.0321(19) 0.040(2) -0.0054(16) 0.0008(18) -0.0016(17)
C121 0.098(5) 0.059(4) 0.112(6) 0.014(4) 0.080(5) 0.013(3)
N13 0.057(2) 0.0283(15) 0.0291(15) 0.0027(13) -0.0078(15) -0.0065(15)
C131 0.050(2) 0.0201(16) 0.043(2) -0.0006(15) 0.0086(18) 0.0066(15)
C132 0.054(3) 0.045(3) 0.112(5) 0.027(3) -0.017(3) 0.003(2)
C133 0.067(4) 0.044(3) 0.058(3) 0.001(2) 0.004(3) -0.009(2)
C134 0.053(3) 0.050(3) 0.114(6) 0.010(3) 0.022(4) 0.011(2)
C135 0.066(3) 0.047(3) 0.053(3) 0.007(2) 0.022(3) 0.014(2)
C14 0.052(3) 0.052(3) 0.052(3) 0.005(2) 0.025(2) 0.003(2)
C15 0.040(3) 0.079(4) 0.058(3) 0.022(3) 0.023(2) 0.027(2)
N21 0.0303(16) 0.0306(15) 0.0418(18) -0.0068(13) 0.0048(14) -0.0017(13)
C21 0.0281(17) 0.0276(17) 0.0340(18) -0.0076(13) 0.0100(14) -0.0041(13)
C211 0.0256(17) 0.0313(17) 0.0356(18) -0.0040(14) 0.0154(15) -0.0002(13)
C212 0.035(2) 0.0306(19) 0.057(3) -0.0027(18) 0.0120(19) 0.0067(16)
C213 0.038(2) 0.044(2) 0.058(3) 0.005(2) 0.008(2) 0.0141(19)
C214 0.029(2) 0.064(3) 0.047(2) 0.005(2) 0.0051(18) 0.010(2)
C215 0.034(2) 0.059(3) 0.054(3) 0.003(2) 0.002(2) -0.013(2)
C216 0.033(2) 0.039(2) 0.044(2) 0.0016(17) 0.0051(17) -0.0120(17)
C22 0.0316(19) 0.0328(18) 0.0357(19) -0.0016(15) 0.0033(15) 0.0008(15)
C221 0.080(4) 0.0178(17) 0.064(3) 0.0002(18) 0.012(3) -0.002(2)
N23 0.0276(16) 0.0368(17) 0.051(2) -0.0041(15) 0.0074(15) -0.0015(13)
C231 0.029(2) 0.034(2) 0.067(3) 0.001(2) 0.018(2) 0.0002(16)
C232 0.037(3) 0.059(4) 0.156(8) 0.026(4) 0.011(4) 0.012(3)
C233 0.078(5) 0.062(4) 0.159(8) 0.002(5) -0.053(5) 0.000(3)
C24 0.044(2) 0.0180(17) 0.088(4) -0.0066(19) 0.019(2) -0.0020(15)
C25 0.037(2) 0.0204(17) 0.076(3) -0.0037(18) 0.010(2) -0.0057(15)

loop_
_atom_type_symbol
_atom_type_description
_atom_type_scat_dispersion_real
_atom_type_scat_dispersion_imag
_atom_type_scat_source
C C 0.0033 0.0016 'International Tables Vol C Tables 4.2.6.8 and 6.1.1.4'
H H 0 0 'International Tables Vol C Tables 4.2.6.8 and 6.1.1.4'
N N 0.0061 0.0033 'International Tables Vol C Tables 4.2.6.8 and 6.1.1.4'
I I -0.4742 1.8119 'International Tables Vol C Tables 4.2.6.8 and 6.1.1.4'

loop_
_geom_angle_atom_site_label_1
_geom_angle_atom_site_label_2
_geom_angle_atom_site_label_3
_geom_angle
_geom_angle_site_symmetry_1
_geom_angle_site_symmetry_3
_geom_angle_publ_flag
C12 N11 C15 106.8(4) . . ?
C12 N11 C11 128.8(4) . . ?
C15 N11 C11 124.1(4) . . ?
N11 C11 C111 109.4(3) . . ?
N11 C11 H11A 109.8 . . ?
C111 C11 H11A 109.8 . . ?
N11 C11 H11B 109.8 . . ?
C111 C11 H11B 109.8 . . ?
H11A C11 H11B 108.2 . . ?
C112 C111 C116 119.7(4) . . ?
C112 C111 C11 120.7(4) . . ?
C116 C111 C11 119.6(3) . . ?
C111 C112 C113 120.4(5) . . ?
C111 C112 H112 119.8 . . ?
C113 C112 H112 119.8 . . ?
C114 C113 C112 119.3(5) . . ?
C114 C113 H113 120.3 . . ?
C112 C113 H113 120.3 . . ?
C115 C114 C113 120.7(5) . . ?
C115 C114 H114 119.7 . . ?
C113 C114 H114 119.7 . . ?
C114 C115 C116 120.6(5) . . ?
C114 C115 H115 119.7 . . ?
C116 C115 H115 119.7 . . ?
C111 C116 C115 119.3(5) . . ?
C111 C116 H116 120.4 . . ?
C115 C116 H116 120.4 . . ?
N11 C12 N13 110.5(4) . . ?
N11 C12 C121 126.0(4) . . ?
N13 C12 C121 123.4(4) . . ?
C12 C121 H12A 109.5 . . ?
C12 C121 H12B 109.5 . . ?
H12A C121 H12B 109.5 . . ?
C12 C121 H12C 109.5 . . ?
H12A C121 H12C 109.5 . . ?
H12B C121 H12C 109.5 . . ?
C12 N13 C14 107.0(4) . . ?
C12 N13 C131 131.4(4) . . ?
C14 N13 C131 121.6(4) . . ?
N13 C131 C132 112.0(4) . . ?
N13 C131 H13A 109.2 . . ?
C132 C131 H13A 109.2 . . ?
N13 C131 H13B 109.2 . . ?
C132 C131 H13B 109.2 . . ?
H13A C131 H13B 107.9 . . ?
C131 C132 C133 106.5(5) . . ?
C131 C132 H13C 110.4 . . ?
C133 C132 H13C 110.4 . . ?
C131 C132 H13D 110.4 . . ?
C133 C132 H13D 110.4 . . ?
H13C C132 H13D 108.6 . . ?
C134 C133 C132 114.1(5) . . ?
C134 C133 H13E 108.7 . . ?
C132 C133 H13E 108.7 . . ?
C134 C133 H13F 108.7 . . ?
C132 C133 H13F 108.7 . . ?
H13E C133 H13F 107.6 . . ?
C133 C134 C135 112.9(6) . . ?
C133 C134 H13G 109 . . ?
C135 C134 H13G 109 . . ?
C133 C134 H13H 109 . . ?
C135 C134 H13H 109 . . ?
H13G C134 H13H 107.8 . . ?
C134 C135 H13I 109.5 . . ?
C134 C135 H13J 109.5 . . ?
H13I C135 H13J 109.5 . . ?
C134 C135 H13K 109.5 . . ?
H13I C135 H13K 109.5 . . ?
H13J C135 H13K 109.5 . . ?
C15 C14 N13 107.4(4) . . ?
C15 C14 H14 126.3 . . ?
N13 C14 H14 126.3 . . ?
C14 C15 N11 108.3(4) . . ?
C14 C15 H15 125.9 . . ?
N11 C15 H15 125.9 . . ?
C22 N21 C25 108.4(3) . . ?
C22 N21 C21 127.3(3) . . ?
C25 N21 C21 124.2(3) . . ?
N21 C21 C211 111.9(3) . . ?
N21 C21 H21A 109.2 . . ?
C211 C21 H21A 109.2 . . ?
N21 C21 H21B 109.2 . . ?
C211 C21 H21B 109.2 . . ?
H21A C21 H21B 107.9 . . ?
C212 C211 C216 119.2(4) . . ?
C212 C211 C21 120.8(4) . . ?
C216 C211 C21 120.0(4) . . ?
C211 C212 C213 120.5(4) . . ?
C211 C212 H212 119.7 . . ?
C213 C212 H212 119.7 . . ?
C214 C213 C212 120.3(4) . . ?
C214 C213 H213 119.9 . . ?
C212 C213 H213 119.9 . . ?
C215 C214 C213 119.4(4) . . ?
C215 C214 H214 120.3 . . ?
C213 C214 H214 120.3 . . ?
C214 C215 C216 120.4(4) . . ?
C214 C215 H215 119.8 . . ?
C216 C215 H215 119.8 . . ?
C215 C216 C211 120.2(4) . . ?
C215 C216 H216 119.9 . . ?
C211 C216 H216 119.9 . . ?
N21 C22 N23 108.5(3) . . ?
N21 C22 C221 125.5(4) . . ?
N23 C22 C221 126.0(4) . . ?
C22 C221 H22A 109.5 . . ?
C22 C221 H22B 109.5 . . ?
H22A C221 H22B 109.5 . . ?
C22 C221 H22C 109.5 . . ?
H22A C221 H22C 109.5 . . ?
H22B C221 H22C 109.5 . . ?
C22 N23 C24 108.0(3) . . ?
C22 N23 C231 129.4(4) . . ?
C24 N23 C231 122.6(3) . . ?
N23 C231 C232 110.4(4) . . ?
N23 C231 H23A 109.6 . . ?
C232 C231 H23A 109.6 . . ?
N23 C231 H23B 109.6 . . ?
C232 C231 H23B 109.6 . . ?
H23A C231 H23B 108.1 . . ?
C233 C232 C231 117.4(6) . . ?
C233 C232 H23C 108 . . ?
C231 C232 H23C 108 . . ?
C233 C232 H23D 108 . . ?
C231 C232 H23D 108 . . ?
H23C C232 H23D 107.2 . . ?
C232 C233 C236 135.1(12) . . ?
C232 C233 C234 105.0(8) . . ?
C232 C233 H23E 110.7 . . ?
C236 C233 H23E 108.1 . . ?
C234 C233 H23E 110.7 . . ?
C232 C233 H23F 110.7 . . ?
C234 C233 H23F 110.7 . . ?
H23E C233 H23F 108.8 . . ?
C232 C233 H23L 103.3 . . ?
C236 C233 H23L 103.8 . . ?
C232 C233 H23M 103.5 . . ?
C236 C233 H23M 103 . . ?
H23L C233 H23M 105.2 . . ?
C235 C234 C233 104.4(8) . . ?
C235 C234 H23G 110.9 . . ?
C233 C234 H23G 110.9 . . ?
C235 C234 H23H 110.9 . . ?
C233 C234 H23H 110.9 . . ?
H23G C234 H23H 108.9 . . ?
C237 C236 C233 110.7(15) . . ?
C237 C236 H23N 109.5 . . ?
C233 C236 H23N 109.5 . . ?
C237 C236 H23O 109.5 . . ?
C233 C236 H23O 109.5 . . ?
H23N C236 H23O 108.1 . . ?
C236 C237 H23P 109.5 . . ?
C236 C237 H23Q 109.5 . . ?
H23P C237 H23Q 109.5 . . ?
C236 C237 H23R 109.5 . . ?
H23P C237 H23R 109.5 . . ?
H23Q C237 H23R 109.5 . . ?
C25 C24 N23 107.7(4) . . ?
C25 C24 H24 126.2 . . ?
N23 C24 H24 126.2 . . ?
C24 C25 N21 107.4(4) . . ?
C24 C25 H25 126.3 . . ?
N21 C25 H25 126.3 . . ?

loop_
_geom_bond_atom_site_label_1
_geom_bond_atom_site_label_2
_geom_bond_distance
_geom_bond_site_symmetry_2
_geom_bond_publ_flag
N11 C12 1.312(5) . ?
N11 C15 1.417(6) . ?
N11 C11 1.466(5) . ?
C11 C111 1.504(5) . ?
C11 H11A 0.99 . ?
C11 H11B 0.99 . ?
C111 C112 1.384(6) . ?
C111 C116 1.388(6) . ?
C112 C113 1.396(7) . ?
C112 H112 0.95 . ?
C113 C114 1.379(9) . ?
C113 H113 0.95 . ?
C114 C115 1.361(9) . ?
C114 H114 0.95 . ?
C115 C116 1.401(7) . ?
C115 H115 0.95 . ?
C116 H116 0.95 . ?
C12 N13 1.319(5) . ?
C12 C121 1.476(6) . ?
C121 H12A 0.98 . ?
C121 H12B 0.98 . ?
C121 H12C 0.98 . ?
N13 C14 1.420(6) . ?
N13 C131 1.452(5) . ?
C131 C132 1.484(7) . ?
C131 H13A 0.99 . ?
C131 H13B 0.99 . ?
C132 C133 1.585(7) . ?
C132 H13C 0.99 . ?
C132 H13D 0.99 . ?
C133 C134 1.412(9) . ?
C133 H13E 0.99 . ?
C133 H13F 0.99 . ?
C134 C135 1.522(7) . ?
C134 H13G 0.99 . ?
C134 H13H 0.99 . ?
C135 H13I 0.98 . ?
C135 H13J 0.98 . ?
C135 H13K 0.98 . ?
C14 C15 1.294(7) . ?
C14 H14 0.95 . ?
C15 H15 0.95 . ?
N21 C22 1.327(5) . ?
N21 C25 1.404(5) . ?
N21 C21 1.488(5) . ?
C21 C211 1.523(6) . ?
C21 H21A 0.99 . ?
C21 H21B 0.99 . ?
C211 C212 1.382(6) . ?
C211 C216 1.392(5) . ?
C212 C213 1.385(7) . ?
C212 H212 0.95 . ?
C213 C214 1.385(7) . ?
C213 H213 0.95 . ?
C214 C215 1.384(7) . ?
C214 H214 0.95 . ?
C215 C216 1.386(6) . ?
C215 H215 0.95 . ?
C216 H216 0.95 . ?
C22 N23 1.338(5) . ?
C22 C221 1.481(6) . ?
C221 H22A 0.98 . ?
C221 H22B 0.98 . ?
C221 H22C 0.98 . ?
N23 C24 1.402(5) . ?
N23 C231 1.469(5) . ?
C231 C232 1.521(8) . ?
C231 H23A 0.99 . ?
C231 H23B 0.99 . ?
C232 C233 1.388(11) . ?
C232 H23C 0.99 . ?
C232 H23D 0.99 . ?
C233 C236 1.524(19) . ?
C233 C234 1.605(12) . ?
C233 H23E 0.99 . ?
C233 H23F 0.99 . ?
C233 H23L 0.99 . ?
C233 H23M 0.99 . ?
C234 C235 1.516(14) . ?
C234 H23G 0.99 . ?
C234 H23H 0.99 . ?
C235 H23I 0.98 . ?
C235 H23J 0.98 . ?
C235 H23K 0.98 . ?
C236 C237 1.45(2) . ?
C236 H23N 0.99 . ?
C236 H23O 0.99 . ?
C237 H23P 0.98 . ?
C237 H23Q 0.98 . ?
C237 H23R 0.98 . ?
C24 C25 1.317(6) . ?
C24 H24 0.95 . ?
C25 H25 0.95 . ?
